data_4129013
loop_
_publ_author_name
'Sun, Xiaofei'
'Simler, Thomas'
'Yadav, Ravi'
'K\"oppe, Ralf'
'Roesky, Peter W.'

_publ_contact_author
;
      Prof. Dr. Peter W. Roesky
      Karlsruher Institut fuer Technologie (KIT), CS
      Institut fuer Anorganische Chemie (AOC)
      Lehrstuhl fuer Anorganische Funktionsmaterialien
      Engesserstr. 15, Geb. 30.45
      76131 Karlsruhe 
      Bundesrepublik Deutschland
;
_publ_section_title
;
 A Stable Aromatic Tetrasilacyclobutadiene Dication.
;
_journal_issue 38
_journal_name_full 'Journal of the American Chemical Society'
_journal_page_first 14987
_journal_page_last 14990
_journal_paper_doi 10.1021/jacs.9b08018
_journal_volume 141
_journal_year 2019
_chemical_formula_moiety 'C61.34 H92.02 N8 Si4, 2(C24 H20 B), 2(C2 H3 N)'
_chemical_formula_sum 'C113.34 H138.02 B2 N10 Si4'
_chemical_formula_weight 1774.41
_space_group_crystal_system orthorhombic
_space_group_IT_number 60
_space_group_name_Hall '-P 2n 2ab'
_space_group_name_H-M_alt 'P b c n'
_atom_sites_solution_hydrogens geom
_atom_sites_solution_primary dual
_audit_creation_date 2019-06-07
_audit_creation_method
;
Olex2 1.2
(compiled 2018.05.29 svn.r3508 for OlexSys, GUI svn.r5506)
;
_cell_angle_alpha 90
_cell_angle_beta 90
_cell_angle_gamma 90
_cell_formula_units_Z 4
_cell_length_a 23.0452(2)
_cell_length_b 17.8779(2)
_cell_length_c 25.1244(3)
_cell_measurement_reflns_used 90314
_cell_measurement_temperature 130
_cell_measurement_theta_max 64.33
_cell_measurement_theta_min 2.15
_cell_volume 10351.25(19)
_computing_cell_refinement
;
X-Area Recipe 1.33.0.0 (STOE, 2015)
PLATON (A.L.Spek, 2009)
;
_computing_data_collection 'X-Area Pilatus3_SV 1.31.150.0 (STOE, 2018)'
_computing_data_reduction
;
X-Area Integrate 1.73.1.0 (STOE, 2018)
X-Area LANA 1.73.2.0 (STOE, 2018)
PLATON (A.L.Spek, 2009)
;
_computing_molecular_graphics 'Diamond 4, Olex2 (Dolomanov et al., 2009)'
_computing_publication_material
;
STOE & Cie GmbH, X-Area, software package for collecting single-crystal or
multi-domain crystal data on STOE area-detector diffractometers, for image 
processing, for the correction and scaling of reflection intensities and 
for outlier rejection, version 1.84, Darmstadt 2018
MS Word (Microsoft)
Olex2 (Dolomanov et al., 2009)
;
_computing_structure_refinement 'SHELXL-2018/3 (Sheldrick, 2015)'
_computing_structure_solution 'SHELXS-2018/3 (Sheldrick, 2015)'
_diffrn_ambient_temperature 130
_diffrn_detector_area_resol_mean 13.33
_diffrn_detector_type Dectris
_diffrn_measured_fraction_theta_full 0.996
_diffrn_measured_fraction_theta_max 0.993
_diffrn_measurement_device 'Eulerian 4-circle diffractometer'
_diffrn_measurement_device_type StadiVari
_diffrn_measurement_method 'rotation method, \w scans'
_diffrn_radiation_type GaK\a
_diffrn_radiation_wavelength 1.34143
_diffrn_reflns_av_R_equivalents 0.0176
_diffrn_reflns_av_unetI/netI 0.0123
_diffrn_reflns_Laue_measured_fraction_full 0.996
_diffrn_reflns_Laue_measured_fraction_max 0.993
_diffrn_reflns_limit_h_max 30
_diffrn_reflns_limit_h_min -26
_diffrn_reflns_limit_k_max 11
_diffrn_reflns_limit_k_min -23
_diffrn_reflns_limit_l_max 33
_diffrn_reflns_limit_l_min -30
_diffrn_reflns_number 61881
_diffrn_reflns_point_group_measured_fraction_full 0.996
_diffrn_reflns_point_group_measured_fraction_max 0.993
_diffrn_reflns_theta_full 53.597
_diffrn_reflns_theta_max 62.497
_diffrn_reflns_theta_min 2.722
_exptl_absorpt_coefficient_mu 0.599
_exptl_absorpt_correction_T_max 0.8041
_exptl_absorpt_correction_T_min 0.2450
_exptl_absorpt_correction_type multi-scan
_exptl_absorpt_process_details 'STOE XRED, XSHAPE & LANA'
_exptl_crystal_colour orange
_exptl_crystal_colour_primary orange
_exptl_crystal_density_diffrn 1.139
_exptl_crystal_description block
_exptl_crystal_F_000 3816
_exptl_crystal_size_max 0.2
_exptl_crystal_size_mid 0.18
_exptl_crystal_size_min 0.17
_refine_diff_density_max 0.664
_refine_diff_density_min -0.402
_refine_diff_density_rms 0.047
_refine_ls_extinction_method none
_refine_ls_goodness_of_fit_ref 1.048
_refine_ls_hydrogen_treatment constr
_refine_ls_matrix_type full
_refine_ls_number_parameters 767
_refine_ls_number_reflns 12453
_refine_ls_number_restraints 159
_refine_ls_restrained_S_all 1.050
_refine_ls_R_factor_all 0.0693
_refine_ls_R_factor_gt 0.0610
_refine_ls_shift/su_max 0.001
_refine_ls_shift/su_mean 0.000
_refine_ls_structure_factor_coef Fsqd
_refine_ls_weighting_details 'w=1/[\s^2^(Fo^2^)+(0.0758P)^2^+6.7470P] where P=(Fo^2^+2Fc^2^)/3'
_refine_ls_weighting_scheme calc
_refine_ls_wR_factor_gt 0.1648
_refine_ls_wR_factor_ref 0.1707
_reflns_Friedel_coverage 0.000
_reflns_number_gt 10662
_reflns_number_total 12453
_reflns_threshold_expression 'I > 2\s(I)'
_cod_data_source_file ja9b08018_si_004.cif
_cod_data_source_block tsxf13
_cod_database_code 4129013
_shelx_shelxl_version_number 2018/3
_shelx_space_group_comment
;
The symmetry employed for this shelxl refinement is uniquely defined
by the following loop, which should always be used as a source of
symmetry information in preference to the above space-group names.
They are only intended as comments.
;
_shelx_estimated_absorpt_t_max 0.905
_shelx_estimated_absorpt_t_min 0.890
_olex2_refinement_description
;
1. Fixed Uiso
 At 1.2 times of:
  All C(H) groups
 At 1.5 times of:
  All C(H,H,H) groups
2. Restrained distances
 H41-H8AA
 2 with sigma of 0.001
 C8B-C5B \\sim C8A-C5A
 with sigma of 0.001
 C4A-C8A \\sim C8A-C6A
 with sigma of 0.01
3. Uiso/Uaniso restraints and constraints
C2B \\sim C7B \\sim C6B \\sim C5B \\sim C4B \\sim C3B \\sim C8B: within 2A with
sigma of 0.01 and sigma for terminal atoms of 0.02
C2A \\sim C3A \\sim C4A \\sim C5A \\sim C6A \\sim C7A \\sim C8A: within 2A with
sigma of 0.01 and sigma for terminal atoms of 0.02
C51A \\sim C52A \\sim C53A \\sim C54A \\sim C55A \\sim C56A: within 2A with
sigma of 0.01 and sigma for terminal atoms of 0.02
C51B \\sim C52B \\sim C53B \\sim C54B \\sim C55B \\sim C56B: within 2A with
sigma of 0.01 and sigma for terminal atoms of 0.02
4. Others
 Fixed Sof: C24(0.45) H24A(0.45) H24B(0.45) H24C(0.45) C2A(0.88) C7A(0.88)
 H7A(0.88) C6A(0.88) H6A(0.88) C5A(0.88) C4A(0.88) H4A(0.88) C3A(0.88)
 H3A(0.88) C26A(0.5) H26A(0.5) H26B(0.5) H26C(0.5) C27A(0.5) H27A(0.5)
 H27B(0.5) H27C(0.5) C28A(0.5) H28A(0.5) H28B(0.5) H28C(0.5) C30A(0.667)
 H30A(0.667) H30B(0.667) H30C(0.667) C31A(0.667) H31A(0.667) H31B(0.667)
 H31C(0.667) C32A(0.667) H32A(0.667) H32B(0.667) H32C(0.667) C26B(0.5)
 H26D(0.5) H26E(0.5) H26F(0.5) C27B(0.5) H27D(0.5) H27E(0.5) H27F(0.5)
 C28B(0.5) H28D(0.5) H28E(0.5) H28F(0.5) C30B(0.333) H30D(0.333) H30E(0.333)
 H30F(0.333) C31B(0.333) H31D(0.333) H31E(0.333) H31F(0.333) C32B(0.333)
 H32D(0.333) H32E(0.333) H32F(0.333) C51A(0.5) C56A(0.5) H56A(0.5) C55A(0.5)
 H55A(0.5) C54A(0.5) H54A(0.5) C53A(0.5) H53A(0.5) C52A(0.5) H52A(0.5)
 C51B(0.5) C56B(0.5) H56B(0.5) C55B(0.5) H55B(0.5) C54B(0.5) H54B(0.5)
 C53B(0.5) H53B(0.5) C52B(0.5) H52B(0.5) N6(0.5) C59(0.5) C60(0.5) H60A(0.5)
 H60B(0.5) H60C(0.5) N5(0.5) C57(0.5) C58(0.5) H58A(0.5) H58B(0.5) H58C(0.5)
 C8B(0.12) H8BA(0.12) H8BB(0.12) H8BC(0.12) C2B(0.12) C7B(0.12) H7B(0.12)
 C6B(0.12) H6B(0.12) C5B(0.12) C4B(0.12) H4B(0.12) C3B(0.12) H3B(0.12) C8A(0.1)
 H8AA(0.1) H8AB(0.1) H8AC(0.1)
5.a Me refined with riding coordinates:
 C8B(H8BA,H8BB,H8BC)
5.b Aromatic/amide H refined with riding coordinates:
 C23(H23), C22(H22), C20(H20), C19(H19), C7A(H7A), C6A(H6A), C4A(H4A),
 C3A(H3A), C34(H34), C35(H35), C36(H36), C37(H37), C38(H38), C40(H40), C41(H41),
  C42(H42), C43(H43), C44(H44), C46(H46), C47(H47), C48(H48), C49(H49),
 C50(H50), C56A(H56A), C55A(H55A), C54A(H54A), C53A(H53A), C52A(H52A),
 C56B(H56B), C55B(H55B), C54B(H54B), C53B(H53B), C52B(H52B), C7B(H7B), C6B(H6B),
  C4B(H4B), C3B(H3B)
5.c Fitted hexagon refined as free rotating group:
 C2A(C7A,C6A,C5A,C4A,C3A), C51A(C56A,C55A,C54A,C53A,C52A), C51B(C56B,C55B,C54B,
 C53B,C52B), C2B(C7B,C6B,C5B,C4B,C3B)
5.d Idealised Me refined as rotating group:
 C10(H10A,H10B,H10C), C11(H11A,H11B,H11C), C12(H12A,H12B,H12C), C14(H14A,H14B,
 H14C), C15(H15A,H15B,H15C), C16(H16A,H16B,H16C), C24(H24A,H24B,H24C),
 C26A(H26A,H26B,H26C), C27A(H27A,H27B,H27C), C28A(H28A,H28B,H28C), C30A(H30A,
 H30B,H30C), C31A(H31A,H31B,H31C), C32A(H32A,H32B,H32C), C26B(H26D,H26E,H26F),
 C27B(H27D,H27E,H27F), C28B(H28D,H28E,H28F), C30B(H30D,H30E,H30F), C31B(H31D,
 H31E,H31F), C32B(H32D,H32E,H32F), C60(H60A,H60B,H60C), C58(H58A,H58B,H58C),
 C8A(H8AA,H8AB,H8AC)
;
_olex2_submission_special_instructions 'No special instructions were received'

loop_
_space_group_symop_operation_xyz
'x, y, z'
'-x+1/2, -y+1/2, z+1/2'
'-x, y, -z+1/2'
'x+1/2, -y+1/2, -z'
'-x, -y, -z'
'x-1/2, y-1/2, -z-1/2'
'x, -y, z-1/2'
'-x-1/2, y-1/2, z'

loop_
_atom_site_label
_atom_site_type_symbol
_atom_site_fract_x
_atom_site_fract_y
_atom_site_fract_z
_atom_site_U_iso_or_equiv
_atom_site_adp_type
_atom_site_occupancy
_atom_site_site_symmetry_order
_atom_site_calc_flag
_atom_site_refinement_flags_posn
_atom_site_refinement_flags_adp
_atom_site_refinement_flags_occupancy
_atom_site_disorder_assembly
_atom_site_disorder_group
Si1 Si 0.53659(2) 0.81111(3) 0.27998(2) 0.03142(12) Uani 1 1 d . . . . .
Si2 Si 0.52852(2) 0.68503(3) 0.28712(2) 0.03782(13) Uani 1 1 d . . . . .
N1 N 0.59771(6) 0.87792(8) 0.27156(6) 0.0339(3) Uani 1 1 d . . . . .
N2 N 0.54534(6) 0.86675(9) 0.34219(6) 0.0358(3) Uani 1 1 d . . . . .
N3 N 0.59656(7) 0.63372(9) 0.30381(7) 0.0428(4) Uani 1 1 d . . . . .
N4 N 0.51523(7) 0.62260(10) 0.34516(7) 0.0472(4) Uani 1 1 d . . . . .
C1 C 0.58977(8) 0.90397(11) 0.32082(7) 0.0381(4) Uani 1 1 d . . . . .
C9 C 0.62666(8) 0.91618(10) 0.22564(7) 0.0363(4) Uani 1 1 d . . . . .
C10 C 0.64279(9) 0.85536(11) 0.18545(8) 0.0417(4) Uani 1 1 d . . . . .
H10A H 0.675316 0.825898 0.199313 0.063 Uiso 1 1 calc GR . . . .
H10B H 0.654067 0.878668 0.151697 0.063 Uiso 1 1 calc GR . . . .
H10C H 0.609335 0.822539 0.179598 0.063 Uiso 1 1 calc GR . . . .
C11 C 0.58418(9) 0.97195(11) 0.20147(9) 0.0459(4) Uani 1 1 d . . . . .
H11A H 0.548621 0.945816 0.190894 0.069 Uiso 1 1 calc GR . . . .
H11B H 0.601832 0.995391 0.170143 0.069 Uiso 1 1 calc GR . . . .
H11C H 0.574773 1.010509 0.227810 0.069 Uiso 1 1 calc GR . . . .
C12 C 0.68251(8) 0.95634(12) 0.24190(8) 0.0447(4) Uani 1 1 d . . . . .
H12A H 0.672870 1.000315 0.263443 0.067 Uiso 1 1 calc GR . . . .
H12B H 0.703578 0.972148 0.209944 0.067 Uiso 1 1 calc GR . . . .
H12C H 0.706878 0.922275 0.262751 0.067 Uiso 1 1 calc GR . . . .
C13 C 0.53305(8) 0.85690(12) 0.40040(7) 0.0414(4) Uani 1 1 d . . . . .
C14 C 0.53472(12) 0.93085(15) 0.43210(9) 0.0617(6) Uani 1 1 d . . . . .
H14A H 0.574902 0.948365 0.434832 0.093 Uiso 1 1 calc GR . . . .
H14B H 0.519013 0.922501 0.467855 0.093 Uiso 1 1 calc GR . . . .
H14C H 0.511295 0.968612 0.413720 0.093 Uiso 1 1 calc GR . . . .
C15 C 0.57746(10) 0.80385(16) 0.42386(10) 0.0621(6) Uani 1 1 d . . . . .
H15A H 0.574252 0.754992 0.406425 0.093 Uiso 1 1 calc GR . . . .
H15B H 0.570342 0.798177 0.462103 0.093 Uiso 1 1 calc GR . . . .
H15C H 0.616505 0.824066 0.418229 0.093 Uiso 1 1 calc GR . . . .
C16 C 0.47291(10) 0.82606(16) 0.40522(9) 0.0592(6) Uani 1 1 d . . . . .
H16A H 0.445093 0.862107 0.390637 0.089 Uiso 1 1 calc GR . . . .
H16B H 0.464010 0.816881 0.442795 0.089 Uiso 1 1 calc GR . . . .
H16C H 0.470239 0.778996 0.385368 0.089 Uiso 1 1 calc GR . . . .
C17 C 0.57072(9) 0.59953(11) 0.34473(9) 0.0457(4) Uani 1 1 d . . . . .
C18 C 0.59789(9) 0.54845(12) 0.38403(9) 0.0489(5) Uani 1 1 d . . . . .
C23 C 0.60578(11) 0.47289(12) 0.37220(10) 0.0575(6) Uani 1 1 d . . . . .
H23 H 0.594516 0.453385 0.338582 0.069 Uiso 1 1 calc R . . . .
C22 C 0.63045(12) 0.42659(14) 0.41060(11) 0.0638(6) Uani 1 1 d . . . . .
H22 H 0.635084 0.374801 0.403265 0.077 Uiso 1 1 calc R . . . .
C21 C 0.64842(11) 0.45475(15) 0.45943(10) 0.0615(6) Uani 1 1 d . . . . .
C20 C 0.64126(11) 0.52979(15) 0.47027(10) 0.0600(6) Uani 1 1 d . . . . .
H20 H 0.653836 0.549495 0.503438 0.072 Uiso 1 1 calc R . . . .
C19 C 0.61583(10) 0.57656(13) 0.43305(9) 0.0542(5) Uani 1 1 d . . . . .
H19 H 0.610593 0.628080 0.440982 0.065 Uiso 1 1 calc R . . . .
C24 C 0.6750(3) 0.4121(3) 0.4992(2) 0.0632(14) Uani 0.45 1 d . . P . .
H24A H 0.656664 0.362644 0.500798 0.095 Uiso 0.45 1 calc GR . P . .
H24B H 0.670511 0.437286 0.533583 0.095 Uiso 0.45 1 calc GR . P . .
H24C H 0.716320 0.406375 0.491063 0.095 Uiso 0.45 1 calc GR . P . .
C25 C 0.66022(8) 0.64168(12) 0.29368(8) 0.0452(4) Uani 1 1 d . . . . .
C29 C 0.46449(11) 0.58755(16) 0.37207(13) 0.0706(8) Uani 1 1 d . . . . .
C2A C 0.62515(6) 0.96059(8) 0.34837(6) 0.0402(4) Uani 0.88 1 d . U P A 1
C7A C 0.67656(6) 0.93989(8) 0.37327(6) 0.0499(5) Uani 0.88 1 d G U P A 1
H7A H 0.689824 0.889667 0.371092 0.060 Uiso 0.88 1 calc R . P A 1
C6A C 0.70857(6) 0.99267(12) 0.40134(7) 0.0692(8) Uani 0.88 1 d DG U P A 1
H6A H 0.743708 0.978518 0.418360 0.083 Uiso 0.88 1 calc R . P A 1
C5A C 0.68916(9) 1.06615(11) 0.40452(8) 0.0728(9) Uani 0.88 1 d DG U P A 1
C4A C 0.63775(9) 1.08685(7) 0.37963(8) 0.0685(9) Uani 0.88 1 d DG U P A 1
H4A H 0.624490 1.137069 0.381800 0.082 Uiso 0.88 1 calc R . P A 1
C3A C 0.60574(7) 1.03407(9) 0.35155(7) 0.0511(6) Uani 0.88 1 d G U P A 1
H3A H 0.570604 1.048218 0.334532 0.061 Uiso 0.88 1 calc R . P A 1
C26A C 0.66472(19) 0.6680(3) 0.2359(2) 0.0512(10) Uani 0.5 1 d . . P B 1
H26A H 0.654655 0.626601 0.212052 0.077 Uiso 0.5 1 calc GR . P B 1
H26B H 0.704488 0.684423 0.228637 0.077 Uiso 0.5 1 calc GR . P B 1
H26C H 0.637885 0.709682 0.230098 0.077 Uiso 0.5 1 calc GR . P B 1
C27A C 0.6802(2) 0.7013(3) 0.3310(2) 0.0575(11) Uani 0.5 1 d . . P B 1
H27A H 0.658636 0.747497 0.324004 0.086 Uiso 0.5 1 calc GR . P B 1
H27B H 0.721729 0.710185 0.325813 0.086 Uiso 0.5 1 calc GR . P B 1
H27C H 0.673200 0.685228 0.367771 0.086 Uiso 0.5 1 calc GR . P B 1
C28A C 0.6914(3) 0.5682(4) 0.3001(3) 0.0614(15) Uani 0.5 1 d . . P B 1
H28A H 0.691124 0.553589 0.337686 0.092 Uiso 0.5 1 calc GR . P B 1
H28B H 0.731542 0.573466 0.287859 0.092 Uiso 0.5 1 calc GR . P B 1
H28C H 0.671720 0.529778 0.278921 0.092 Uiso 0.5 1 calc GR . P B 1
C30A C 0.4768(2) 0.5479(3) 0.4211(2) 0.0830(14) Uani 0.667 1 d . . P C 1
H30A H 0.502069 0.505157 0.413590 0.124 Uiso 0.667 1 calc GR . P C 1
H30B H 0.440383 0.530151 0.436816 0.124 Uiso 0.667 1 calc GR . P C 1
H30C H 0.496220 0.581736 0.446133 0.124 Uiso 0.667 1 calc GR . P C 1
C31A C 0.4175(3) 0.6421(3) 0.3747(2) 0.0677(15) Uani 0.667 1 d . . P C 1
H31A H 0.423364 0.674785 0.405546 0.101 Uiso 0.667 1 calc GR . P C 1
H31B H 0.380378 0.615873 0.378245 0.101 Uiso 0.667 1 calc GR . P C 1
H31C H 0.417302 0.672176 0.342120 0.101 Uiso 0.667 1 calc GR . P C 1
C32A C 0.4469(2) 0.5239(3) 0.3285(3) 0.0916(16) Uani 0.667 1 d . . P C 1
H32A H 0.439583 0.547763 0.294018 0.137 Uiso 0.667 1 calc GR . P C 1
H32B H 0.411733 0.497918 0.340351 0.137 Uiso 0.667 1 calc GR . P C 1
H32C H 0.478670 0.487904 0.324962 0.137 Uiso 0.667 1 calc GR . P C 1
C26B C 0.67205(18) 0.7053(3) 0.25502(19) 0.0426(9) Uani 0.5 1 d . . P B 2
H26D H 0.645054 0.702058 0.224972 0.064 Uiso 0.5 1 calc GR . P B 2
H26E H 0.711999 0.701698 0.241902 0.064 Uiso 0.5 1 calc GR . P B 2
H26F H 0.666718 0.753296 0.273273 0.064 Uiso 0.5 1 calc GR . P B 2
C27B C 0.6967(2) 0.6619(4) 0.3446(2) 0.0631(14) Uani 0.5 1 d . . P B 2
H27D H 0.677759 0.703001 0.363717 0.095 Uiso 0.5 1 calc GR . P B 2
H27E H 0.735807 0.677320 0.333911 0.095 Uiso 0.5 1 calc GR . P B 2
H27F H 0.699227 0.618073 0.367883 0.095 Uiso 0.5 1 calc GR . P B 2
C28B C 0.6850(3) 0.5680(3) 0.2705(3) 0.0633(16) Uani 0.5 1 d . . P B 2
H28D H 0.679580 0.527426 0.296268 0.095 Uiso 0.5 1 calc GR . P B 2
H28E H 0.726530 0.574229 0.263199 0.095 Uiso 0.5 1 calc GR . P B 2
H28F H 0.664699 0.555667 0.237386 0.095 Uiso 0.5 1 calc GR . P B 2
C30B C 0.4707(3) 0.6180(5) 0.4389(2) 0.0520(16) Uani 0.333 1 d . . P C 2
H30D H 0.504841 0.594834 0.455302 0.078 Uiso 0.333 1 calc GR . P C 2
H30E H 0.435825 0.603529 0.458692 0.078 Uiso 0.333 1 calc GR . P C 2
H30F H 0.474886 0.672560 0.439701 0.078 Uiso 0.333 1 calc GR . P C 2
C31B C 0.4091(5) 0.6255(7) 0.3534(4) 0.050(2) Uani 0.333 1 d . . P C 2
H31D H 0.413255 0.679855 0.356935 0.075 Uiso 0.333 1 calc GR . P C 2
H31E H 0.376439 0.608373 0.375090 0.075 Uiso 0.333 1 calc GR . P C 2
H31F H 0.402050 0.612848 0.315970 0.075 Uiso 0.333 1 calc GR . P C 2
C32B C 0.4562(4) 0.5111(4) 0.3777(5) 0.070(2) Uani 0.333 1 d . . P C 2
H32D H 0.452896 0.488090 0.342396 0.105 Uiso 0.333 1 calc GR . P C 2
H32E H 0.420527 0.501948 0.397880 0.105 Uiso 0.333 1 calc GR . P C 2
H32F H 0.489266 0.489355 0.396651 0.105 Uiso 0.333 1 calc GR . P C 2
B1 B 0.67865(10) 0.81071(12) 0.59471(10) 0.0437(5) Uani 1 1 d . . . . .
C33 C 0.68154(9) 0.78128(12) 0.65675(9) 0.0489(5) Uani 1 1 d . . . . .
C34 C 0.66581(11) 0.82650(14) 0.69982(9) 0.0548(5) Uani 1 1 d . . . . .
H34 H 0.657490 0.877731 0.693292 0.066 Uiso 1 1 calc R . . . .
C35 C 0.66176(12) 0.79998(17) 0.75192(11) 0.0667(7) Uani 1 1 d . . . . .
H35 H 0.651199 0.833012 0.779913 0.080 Uiso 1 1 calc R . . . .
C36 C 0.67310(12) 0.72571(18) 0.76275(12) 0.0712(7) Uani 1 1 d . . . . .
H36 H 0.670276 0.707183 0.798094 0.085 Uiso 1 1 calc R . . . .
C37 C 0.68850(11) 0.67901(16) 0.72180(12) 0.0689(7) Uani 1 1 d . . . . .
H37 H 0.696227 0.627755 0.728829 0.083 Uiso 1 1 calc R . . . .
C38 C 0.69289(10) 0.70619(13) 0.66989(11) 0.0574(6) Uani 1 1 d . . . . .
H38 H 0.703984 0.672698 0.642356 0.069 Uiso 1 1 calc R . . . .
C39 C 0.69282(9) 0.90051(11) 0.58976(8) 0.0435(4) Uani 1 1 d . . . . .
C40 C 0.66709(11) 0.94797(12) 0.55228(9) 0.0528(5) Uani 1 1 d . . . . .
H40 H 0.636047 0.929364 0.531219 0.063 Uiso 1 1 calc R . . . .
C41 C 0.68534(13) 1.02157(13) 0.54473(10) 0.0624(6) Uani 1 1 d . . . . .
H41 H 0.666233 1.052124 0.519230 0.075 Uiso 1 1 calc DR . . . .
C42 C 0.73086(12) 1.05052(13) 0.57389(10) 0.0604(6) Uani 1 1 d . . . . .
H42 H 0.743288 1.100647 0.568656 0.072 Uiso 1 1 calc R . . . .
C43 C 0.75811(11) 1.00506(12) 0.61098(10) 0.0574(6) Uani 1 1 d . . . . .
H43 H 0.789940 1.023618 0.631050 0.069 Uiso 1 1 calc R . . . .
C44 C 0.73869(10) 0.93226(12) 0.61867(10) 0.0522(5) Uani 1 1 d . . . . .
H44 H 0.757436 0.902492 0.644847 0.063 Uiso 1 1 calc R . . . .
C45 C 0.61355(9) 0.78673(12) 0.57496(8) 0.0469(4) Uani 1 1 d . . . . .
C46 C 0.56471(10) 0.83283(16) 0.57990(9) 0.0576(6) Uani 1 1 d . . . . .
H46 H 0.569658 0.882634 0.592281 0.069 Uiso 1 1 calc R . . . .
C47 C 0.50887(11) 0.8079(2) 0.56720(11) 0.0739(8) Uani 1 1 d . . . . .
H47 H 0.476910 0.841172 0.570293 0.089 Uiso 1 1 calc R . . . .
C48 C 0.49979(12) 0.7357(2) 0.55028(11) 0.0762(9) Uani 1 1 d . . . . .
H48 H 0.461733 0.718779 0.542164 0.091 Uiso 1 1 calc R . . . .
C49 C 0.54685(13) 0.68797(17) 0.54521(11) 0.0698(7) Uani 1 1 d . . . . .
H49 H 0.541164 0.637887 0.533705 0.084 Uiso 1 1 calc R . . . .
C50 C 0.60224(11) 0.71339(14) 0.55696(10) 0.0585(6) Uani 1 1 d . . . . .
H50 H 0.633953 0.679971 0.552698 0.070 Uiso 1 1 calc R . . . .
C51A C 0.7332(2) 0.7776(5) 0.5516(2) 0.059(2) Uani 0.5 1 d . U P D 1
C56A C 0.7872(3) 0.7572(5) 0.57167(17) 0.0404(13) Uani 0.5 1 d G U P D 1
H56A H 0.793351 0.755506 0.609040 0.048 Uiso 0.5 1 calc R . P D 1
C55A C 0.8322(2) 0.7394(4) 0.5370(2) 0.0472(15) Uani 0.5 1 d G U P D 1
H55A H 0.869026 0.725489 0.550731 0.057 Uiso 0.5 1 calc R . P D 1
C54A C 0.82315(19) 0.7419(3) 0.48236(19) 0.0528(13) Uani 0.5 1 d G U P D 1
H54A H 0.853873 0.729762 0.458688 0.063 Uiso 0.5 1 calc R . P D 1
C53A C 0.7692(2) 0.7623(3) 0.46232(18) 0.0583(14) Uani 0.5 1 d G U P D 1
H53A H 0.763044 0.764053 0.424954 0.070 Uiso 0.5 1 calc R . P D 1
C52A C 0.72424(19) 0.7801(4) 0.4970(3) 0.0575(17) Uani 0.5 1 d G U P D 1
H52A H 0.687367 0.794071 0.483262 0.069 Uiso 0.5 1 calc R . P D 1
C51B C 0.7273(2) 0.7714(4) 0.5596(2) 0.0314(10) Uani 0.5 1 d . U P D 2
C56B C 0.7808(3) 0.7573(5) 0.58301(18) 0.0465(15) Uani 0.5 1 d G U P D 2
H56B H 0.786399 0.766875 0.619857 0.056 Uiso 0.5 1 calc R . P D 2
C55B C 0.8262(2) 0.7292(5) 0.5525(2) 0.0595(19) Uani 0.5 1 d G U P D 2
H55B H 0.862783 0.719567 0.568551 0.071 Uiso 0.5 1 calc R . P D 2
C54B C 0.8180(2) 0.7152(3) 0.4986(2) 0.0674(17) Uani 0.5 1 d G U P D 2
H54B H 0.849052 0.696032 0.477803 0.081 Uiso 0.5 1 calc R . P D 2
C53B C 0.7645(2) 0.7294(3) 0.47520(17) 0.0688(18) Uani 0.5 1 d G U P D 2
H53B H 0.758936 0.719804 0.438360 0.083 Uiso 0.5 1 calc R . P D 2
C52B C 0.7191(2) 0.7575(3) 0.5057(2) 0.0543(17) Uani 0.5 1 d G U P D 2
H52B H 0.682550 0.767112 0.489665 0.065 Uiso 0.5 1 calc R . P D 2
N6 N 0.5045(3) 0.1319(4) 0.2738(3) 0.116(3) Uani 0.5 1 d . . P E -2
C59 C 0.4880(3) 0.1893(5) 0.2876(3) 0.095(2) Uani 0.5 1 d . . P E -2
C60 C 0.4696(4) 0.2608(5) 0.3076(3) 0.090(2) Uani 0.5 1 d . . P E -2
H60A H 0.442925 0.283952 0.282007 0.135 Uiso 0.5 1 calc GR . P E -2
H60B H 0.503454 0.293109 0.312541 0.135 Uiso 0.5 1 calc GR . P E -2
H60C H 0.449698 0.253971 0.341702 0.135 Uiso 0.5 1 calc GR . P E -2
N5 N 0.4518(4) 0.4203(5) 0.2490(3) 0.130(3) Uani 0.5 1 d . . P F -1
C57 C 0.4543(3) 0.3696(4) 0.2777(2) 0.0865(19) Uani 0.5 1 d . . P F -1
C58 C 0.4578(3) 0.3072(4) 0.3142(2) 0.0725(16) Uani 0.5 1 d . . P F -1
H58A H 0.441172 0.262586 0.297495 0.109 Uiso 0.5 1 calc GR . P F -1
H58B H 0.436111 0.319044 0.346706 0.109 Uiso 0.5 1 calc GR . P F -1
H58C H 0.498527 0.297746 0.323256 0.109 Uiso 0.5 1 calc GR . P F -1
C8B C 0.6327(11) 1.2157(9) 0.3791(9) 0.070(5) Uani 0.12 1 d D U P A 2
H8BA H 0.601526 1.247470 0.365314 0.105 Uiso 0.12 1 calc R . P A 2
H8BB H 0.634065 1.219671 0.417994 0.105 Uiso 0.12 1 calc R . P A 2
H8BC H 0.669899 1.231904 0.364133 0.105 Uiso 0.12 1 calc R . P A 2
C2B C 0.5982(5) 0.9963(5) 0.3360(5) 0.054(3) Uani 0.12 1 d . U P A 2
C7B C 0.6480(5) 1.0124(6) 0.3650(5) 0.055(3) Uani 0.12 1 d G U P A 2
H7B H 0.673739 0.973316 0.374901 0.066 Uiso 0.12 1 calc R . P A 2
C6B C 0.6601(5) 1.0858(7) 0.3795(5) 0.046(3) Uani 0.12 1 d G U P A 2
H6B H 0.694159 1.096832 0.399368 0.055 Uiso 0.12 1 calc R . P A 2
C5B C 0.6225(6) 1.1430(5) 0.3650(5) 0.053(3) Uani 0.12 1 d DG U P A 2
C4B C 0.5727(5) 1.1268(5) 0.3360(5) 0.055(3) Uani 0.12 1 d G U P A 2
H4B H 0.546945 1.165944 0.326080 0.066 Uiso 0.12 1 calc R . P A 2
C3B C 0.5606(5) 1.0535(6) 0.3215(5) 0.053(3) Uani 0.12 1 d G U P A 2
H3B H 0.526524 1.042427 0.301612 0.064 Uiso 0.12 1 calc R . P A 2
C8A C 0.7214(6) 1.1179(7) 0.4315(8) 0.096(7) Uani 0.1 1 d D U P A 1
H8AA H 0.709911 1.118201 0.469020 0.144 Uiso 0.1 1 calc DGR . P A 1
H8AB H 0.714793 1.167564 0.416073 0.144 Uiso 0.1 1 calc GR . P A 1
H8AC H 0.762646 1.105142 0.428633 0.144 Uiso 0.1 1 calc GR . P A 1

loop_
_atom_site_aniso_label
_atom_site_aniso_U_11
_atom_site_aniso_U_22
_atom_site_aniso_U_33
_atom_site_aniso_U_23
_atom_site_aniso_U_13
_atom_site_aniso_U_12
Si1 0.0245(2) 0.0364(2) 0.0333(2) 0.00111(17) 0.00173(16) 0.00034(16)
Si2 0.0319(2) 0.0363(3) 0.0453(3) 0.0054(2) 0.00556(19) 0.00197(18)
N1 0.0269(6) 0.0403(7) 0.0344(7) -0.0028(6) 0.0025(5) -0.0022(6)
N2 0.0283(7) 0.0463(8) 0.0328(7) -0.0019(6) 0.0026(5) -0.0019(6)
N3 0.0387(8) 0.0411(8) 0.0487(9) 0.0085(7) 0.0074(7) 0.0080(6)
N4 0.0411(9) 0.0438(9) 0.0568(10) 0.0129(8) 0.0084(7) 0.0002(7)
C1 0.0306(8) 0.0461(10) 0.0375(9) -0.0032(7) 0.0016(7) -0.0007(7)
C9 0.0332(8) 0.0386(9) 0.0372(9) -0.0010(7) 0.0047(7) -0.0043(7)
C10 0.0421(10) 0.0444(10) 0.0387(9) -0.0041(8) 0.0092(8) -0.0036(8)
C11 0.0441(10) 0.0411(10) 0.0524(11) 0.0026(8) 0.0003(9) 0.0001(8)
C12 0.0372(9) 0.0525(11) 0.0444(10) -0.0044(8) 0.0076(8) -0.0121(8)
C13 0.0358(9) 0.0558(11) 0.0327(9) 0.0007(8) 0.0029(7) -0.0013(8)
C14 0.0730(16) 0.0659(15) 0.0461(12) -0.0082(10) 0.0163(11) -0.0104(12)
C15 0.0484(12) 0.0859(18) 0.0520(13) 0.0201(12) -0.0003(10) 0.0075(12)
C16 0.0506(12) 0.0836(17) 0.0433(11) 0.0024(11) 0.0042(9) -0.0214(12)
C17 0.0459(10) 0.0378(9) 0.0535(11) 0.0060(8) 0.0043(9) 0.0026(8)
C18 0.0480(11) 0.0422(10) 0.0563(12) 0.0109(9) 0.0045(9) 0.0023(8)
C23 0.0700(15) 0.0446(11) 0.0578(13) 0.0091(10) -0.0061(11) 0.0015(10)
C22 0.0753(16) 0.0465(12) 0.0696(16) 0.0131(11) -0.0040(13) 0.0061(11)
C21 0.0601(14) 0.0666(15) 0.0578(14) 0.0202(11) 0.0023(11) 0.0047(11)
C20 0.0602(14) 0.0697(15) 0.0499(12) 0.0043(11) 0.0025(10) -0.0005(12)
C19 0.0570(13) 0.0510(12) 0.0546(12) 0.0049(10) 0.0096(10) 0.0029(10)
C24 0.074(4) 0.055(3) 0.060(3) 0.019(2) -0.009(3) 0.008(3)
C25 0.0359(9) 0.0494(11) 0.0504(11) 0.0081(9) 0.0064(8) 0.0104(8)
C29 0.0452(12) 0.0675(16) 0.099(2) 0.0359(15) 0.0096(12) -0.0109(11)
C2A 0.0367(10) 0.0499(12) 0.0340(10) -0.0065(9) 0.0053(8) -0.0071(9)
C7A 0.0357(10) 0.0731(16) 0.0409(11) -0.0018(11) 0.0000(9) -0.0117(11)
C6A 0.0469(13) 0.113(2) 0.0474(13) -0.0087(15) -0.0007(11) -0.0327(15)
C5A 0.078(2) 0.089(2) 0.0512(15) -0.0198(15) 0.0137(14) -0.0419(18)
C4A 0.092(2) 0.0607(18) 0.0523(16) -0.0174(13) 0.0251(16) -0.0256(17)
C3A 0.0599(15) 0.0482(13) 0.0452(12) -0.0092(10) 0.0091(11) -0.0035(11)
C26A 0.031(2) 0.066(3) 0.057(3) 0.013(2) 0.0073(19) 0.007(2)
C27A 0.040(2) 0.074(3) 0.059(3) 0.000(3) 0.002(2) -0.002(2)
C28A 0.045(3) 0.066(3) 0.074(4) 0.010(3) 0.009(3) 0.019(2)
C30A 0.062(2) 0.097(4) 0.090(3) 0.040(3) 0.024(2) -0.008(2)
C31A 0.053(3) 0.061(3) 0.089(4) 0.010(3) 0.037(3) 0.003(2)
C32A 0.064(3) 0.087(3) 0.123(4) -0.007(3) 0.033(3) -0.027(2)
C26B 0.0300(18) 0.048(2) 0.050(2) 0.0055(19) 0.0012(17) 0.0040(17)
C27B 0.035(2) 0.102(4) 0.052(3) 0.020(3) -0.0012(19) 0.003(3)
C28B 0.059(3) 0.047(3) 0.084(4) 0.012(3) 0.031(4) 0.021(2)
C30B 0.040(3) 0.076(5) 0.041(3) 0.018(3) 0.012(2) -0.002(3)
C31B 0.036(3) 0.066(6) 0.049(5) 0.008(4) 0.003(4) -0.012(4)
C32B 0.058(4) 0.038(3) 0.115(8) 0.016(4) 0.017(5) -0.012(3)
B1 0.0412(11) 0.0384(10) 0.0515(12) -0.0054(9) -0.0091(9) 0.0094(9)
C33 0.0437(10) 0.0444(10) 0.0584(12) -0.0004(9) -0.0134(9) 0.0065(8)
C34 0.0569(13) 0.0536(12) 0.0539(12) -0.0020(10) -0.0120(10) 0.0067(10)
C35 0.0655(16) 0.0792(17) 0.0554(14) 0.0010(13) -0.0098(12) 0.0008(13)
C36 0.0624(15) 0.0880(19) 0.0632(16) 0.0197(14) -0.0162(13) -0.0024(14)
C37 0.0550(14) 0.0626(15) 0.089(2) 0.0268(14) -0.0152(13) 0.0066(11)
C38 0.0531(12) 0.0483(12) 0.0707(15) 0.0034(11) -0.0102(11) 0.0095(10)
C39 0.0464(10) 0.0398(9) 0.0444(10) -0.0063(8) 0.0014(8) 0.0089(8)
C40 0.0658(14) 0.0467(11) 0.0460(11) -0.0020(9) -0.0041(10) 0.0052(10)
C41 0.0917(19) 0.0480(12) 0.0477(12) 0.0042(10) 0.0034(12) 0.0046(12)
C42 0.0837(17) 0.0412(11) 0.0562(13) -0.0095(10) 0.0172(12) -0.0023(11)
C43 0.0620(14) 0.0449(11) 0.0654(14) -0.0167(10) 0.0041(11) 0.0002(10)
C44 0.0522(12) 0.0419(10) 0.0624(13) -0.0102(9) -0.0060(10) 0.0072(9)
C45 0.0434(10) 0.0509(11) 0.0463(11) 0.0023(9) -0.0054(8) 0.0035(9)
C46 0.0423(11) 0.0770(16) 0.0536(12) -0.0021(11) 0.0011(9) 0.0100(11)
C47 0.0397(12) 0.120(3) 0.0623(15) 0.0056(16) 0.0050(11) 0.0088(14)
C48 0.0479(13) 0.121(3) 0.0601(15) 0.0203(16) -0.0041(11) -0.0276(16)
C49 0.0688(17) 0.0738(17) 0.0669(16) 0.0158(13) -0.0159(13) -0.0233(14)
C50 0.0561(13) 0.0533(13) 0.0661(14) 0.0055(11) -0.0145(11) -0.0044(10)
C51A 0.047(3) 0.046(4) 0.085(5) -0.008(3) 0.001(3) 0.005(3)
C56A 0.030(2) 0.038(3) 0.053(3) -0.012(2) -0.002(2) 0.0074(19)
C55A 0.0257(19) 0.050(3) 0.066(4) -0.019(3) -0.001(2) 0.0114(18)
C54A 0.034(2) 0.060(3) 0.064(3) -0.016(2) 0.010(2) -0.001(2)
C53A 0.040(2) 0.072(4) 0.062(3) -0.013(3) 0.003(2) 0.001(3)
C52A 0.036(2) 0.071(4) 0.066(3) -0.014(3) 0.001(2) 0.001(2)
C51B 0.028(2) 0.031(2) 0.0360(19) -0.0117(17) -0.0093(17) 0.0065(18)
C56B 0.047(3) 0.042(3) 0.051(3) -0.007(2) -0.007(2) 0.008(3)
C55B 0.051(3) 0.068(3) 0.059(4) -0.005(3) -0.010(3) 0.006(3)
C54B 0.053(3) 0.084(4) 0.065(4) -0.015(3) -0.001(3) 0.026(3)
C53B 0.059(3) 0.090(4) 0.057(3) -0.035(3) -0.015(3) 0.021(3)
C52B 0.046(3) 0.068(4) 0.049(3) -0.023(3) -0.017(2) 0.021(2)
N6 0.070(4) 0.099(4) 0.178(9) 0.037(4) 0.030(6) 0.008(4)
C59 0.055(3) 0.102(5) 0.129(6) 0.057(5) 0.013(4) -0.005(3)
C60 0.091(6) 0.091(5) 0.087(5) 0.030(4) -0.007(4) -0.020(4)
N5 0.156(7) 0.137(6) 0.098(5) 0.056(5) 0.000(5) 0.004(5)
C57 0.110(5) 0.093(5) 0.056(3) 0.009(3) 0.002(3) 0.002(4)
C58 0.083(4) 0.086(4) 0.049(3) 0.006(3) 0.010(3) 0.004(4)
C8B 0.085(13) 0.066(11) 0.060(11) -0.013(9) -0.002(10) 0.005(10)
C2B 0.057(7) 0.047(7) 0.059(7) -0.015(6) 0.008(6) -0.012(6)
C7B 0.061(7) 0.048(7) 0.057(7) -0.017(6) 0.007(6) -0.018(6)
C6B 0.049(7) 0.043(7) 0.046(7) -0.019(6) 0.018(6) -0.020(6)
C5B 0.063(7) 0.041(6) 0.053(7) -0.009(5) 0.017(6) -0.007(6)
C4B 0.064(7) 0.044(6) 0.058(7) -0.009(6) 0.013(6) -0.002(6)
C3B 0.059(7) 0.043(6) 0.057(7) -0.017(6) 0.010(6) -0.002(6)
C8A 0.112(16) 0.111(16) 0.065(13) -0.013(13) 0.035(13) -0.046(14)

loop_
_atom_type_symbol
_atom_type_description
_atom_type_scat_dispersion_real
_atom_type_scat_dispersion_imag
_atom_type_scat_source
C C 0.0148 0.0070 'International Tables Vol C Tables 4.2.6.8 and 6.1.1.4'
H H 0.0000 0.0000 'International Tables Vol C Tables 4.2.6.8 and 6.1.1.4'
B B 0.0073 0.0030 'International Tables Vol C Tables 4.2.6.8 and 6.1.1.4'
N N 0.0253 0.0136 'International Tables Vol C Tables 4.2.6.8 and 6.1.1.4'
Si Si 0.2148 0.2489 'International Tables Vol C Tables 4.2.6.8 and 6.1.1.4'

loop_
_geom_angle_atom_site_label_1
_geom_angle_atom_site_label_2
_geom_angle_atom_site_label_3
_geom_angle
_geom_angle_site_symmetry_1
_geom_angle_site_symmetry_3
Si1 Si1 Si2 89.512(18) 3_655 .
N1 Si1 Si1 119.29(5) . 3_655
N1 Si1 Si2 135.19(5) . .
N1 Si1 N2 70.76(6) . .
N2 Si1 Si1 129.75(5) . 3_655
N2 Si1 Si2 118.22(5) . .
Si1 Si2 Si2 89.008(18) . 3_655
N3 Si2 Si1 115.96(6) . .
N3 Si2 Si2 131.94(6) . 3_655
N4 Si2 Si1 132.14(6) . .
N4 Si2 Si2 123.06(6) . 3_655
N4 Si2 N3 70.56(7) . .
C1 N1 Si1 90.84(11) . .
C1 N1 C9 128.01(15) . .
C9 N1 Si1 135.93(11) . .
C1 N2 Si1 90.67(11) . .
C1 N2 C13 126.57(15) . .
C13 N2 Si1 137.28(13) . .
C17 N3 Si2 91.34(12) . .
C17 N3 C25 127.71(17) . .
C25 N3 Si2 137.71(13) . .
C17 N4 Si2 91.22(12) . .
C17 N4 C29 128.44(18) . .
C29 N4 Si2 137.49(16) . .
N1 C1 C2A 126.85(16) . .
N1 C1 C2B 121.9(5) . .
N2 C1 N1 107.72(16) . .
N2 C1 C2A 125.36(16) . .
N2 C1 C2B 118.7(5) . .
N1 C9 C10 106.98(14) . .
N1 C9 C11 108.65(15) . .
N1 C9 C12 112.53(15) . .
C11 C9 C10 110.99(16) . .
C11 C9 C12 109.88(16) . .
C12 C9 C10 107.79(15) . .
N2 C13 C14 113.44(17) . .
N2 C13 C15 108.99(16) . .
C15 C13 C14 108.59(19) . .
C16 C13 N2 107.26(15) . .
C16 C13 C14 107.27(18) . .
C16 C13 C15 111.3(2) . .
N3 C17 N4 106.85(17) . .
N3 C17 C18 127.27(19) . .
N4 C17 C18 125.83(18) . .
C23 C18 C17 120.6(2) . .
C19 C18 C17 119.45(19) . .
C19 C18 C23 119.9(2) . .
C22 C23 C18 118.8(2) . .
C21 C22 C23 121.2(2) . .
C22 C21 C24 124.3(3) . .
C20 C21 C22 119.4(2) . .
C20 C21 C24 116.2(3) . .
C21 C20 C19 120.3(2) . .
C20 C19 C18 120.3(2) . .
N3 C25 C26A 104.9(2) . .
N3 C25 C28A 111.5(3) . .
N3 C25 C26B 110.8(2) . .
N3 C25 C27B 114.0(2) . .
N3 C25 C28B 110.2(3) . .
C27A C25 N3 105.2(2) . .
C27A C25 C26A 110.9(4) . .
C27A C25 C28A 114.1(4) . .
C28A C25 C26A 109.7(3) . .
C26B C25 C27B 104.6(3) . .
C26B C25 C28B 109.3(3) . .
C28B C25 C27B 107.7(4) . .
N4 C29 C32A 100.6(3) . .
N4 C29 C30B 103.7(3) . .
N4 C29 C31B 109.3(5) . .
C30A C29 N4 116.0(3) . .
C30A C29 C31A 115.7(4) . .
C30A C29 C32A 106.2(4) . .
C31A C29 N4 108.8(3) . .
C31A C29 C32A 108.2(4) . .
C31B C29 C30B 102.9(5) . .
C32B C29 N4 124.7(4) . .
C32B C29 C30B 102.6(6) . .
C32B C29 C31B 110.8(6) . .
C7A C2A C1 120.03(12) . .
C7A C2A C3A 120.0 . .
C3A C2A C1 119.91(12) . .
C2A C7A C6A 120.0 . .
C5A C6A C7A 120.0 . .
C6A C5A C4A 120.0 . .
C8A C5A C6A 119.6(4) . .
C8A C5A C4A 120.4(4) . .
C3A C4A C5A 120.0 . .
C4A C3A C2A 120.0 . .
C33 B1 C51A 116.4(3) . .
C39 B1 C33 112.07(17) . .
C39 B1 C51A 98.0(3) . .
C45 B1 C33 103.90(18) . .
C45 B1 C39 114.53(16) . .
C45 B1 C51A 112.3(3) . .
C51B B1 C33 110.8(3) . .
C51B B1 C39 104.4(3) . .
C51B B1 C45 111.2(3) . .
C34 C33 B1 122.50(18) . .
C34 C33 C38 114.7(2) . .
C38 C33 B1 122.3(2) . .
C35 C34 C33 123.2(2) . .
C36 C35 C34 119.9(3) . .
C37 C36 C35 119.1(3) . .
C36 C37 C38 120.5(2) . .
C37 C38 C33 122.6(2) . .
C40 C39 B1 124.00(19) . .
C40 C39 C44 115.0(2) . .
C44 C39 B1 120.41(18) . .
C41 C40 C39 122.4(2) . .
C42 C41 C40 120.7(2) . .
C41 C42 C43 118.8(2) . .
C42 C43 C44 119.8(2) . .
C43 C44 C39 123.3(2) . .
C46 C45 B1 123.7(2) . .
C46 C45 C50 115.3(2) . .
C50 C45 B1 120.65(19) . .
C47 C46 C45 122.1(3) . .
C48 C47 C46 120.7(3) . .
C47 C48 C49 119.2(2) . .
C48 C49 C50 119.9(3) . .
C49 C50 C45 122.9(3) . .
C56A C51A B1 120.3(4) . .
C56A C51A C52A 120.0 . .
C52A C51A B1 119.3(4) . .
C51A C56A C55A 120.0 . .
C54A C55A C56A 120.0 . .
C53A C54A C55A 120.0 . .
C52A C53A C54A 120.0 . .
C53A C52A C51A 120.0 . .
C56B C51B B1 118.1(3) . .
C56B C51B C52B 120.0 . .
C52B C51B B1 121.7(3) . .
C55B C56B C51B 120.0 . .
C56B C55B C54B 120.0 . .
C53B C54B C55B 120.0 . .
C52B C53B C54B 120.0 . .
C53B C52B C51B 120.0 . .
N6 C59 C60 176.6(10) . .
N5 C57 C58 178.9(9) . .
C7B C2B C1 114.4(7) . .
C7B C2B C3B 120.0 . .
C3B C2B C1 125.6(7) . .
C6B C7B C2B 120.0 . .
C7B C6B C5B 120.0 . .
C8B C5B C6B 121.6(13) . .
C8B C5B C4B 118.4(13) . .
C6B C5B C4B 120.0 . .
C3B C4B C5B 120.0 . .
C4B C3B C2B 120.0 . .

loop_
_geom_bond_atom_site_label_1
_geom_bond_atom_site_label_2
_geom_bond_distance
_geom_bond_site_symmetry_2
Si1 Si1 2.2616(9) 3_655
Si1 Si2 2.2688(7) .
Si1 N1 1.8589(15) .
Si1 N2 1.8634(16) .
Si2 Si2 2.2817(11) 3_655
Si2 N3 1.8644(17) .
Si2 N4 1.8616(17) .
N1 C1 1.335(2) .
N1 C9 1.498(2) .
N2 C1 1.334(2) .
N2 C13 1.500(2) .
N3 C17 1.336(3) .
N3 C25 1.496(2) .
N4 C17 1.344(3) .
N4 C29 1.489(3) .
C1 C2A 1.473(2) .
C1 C2B 1.704(8) .
C9 C10 1.530(3) .
C9 C11 1.524(3) .
C9 C12 1.530(2) .
C13 C14 1.544(3) .
C13 C15 1.515(3) .
C13 C16 1.497(3) .
C17 C18 1.484(3) .
C18 C23 1.395(3) .
C18 C19 1.393(3) .
C23 C22 1.392(3) .
C22 C21 1.389(4) .
C21 C20 1.379(4) .
C21 C24 1.398(5) .
C20 C19 1.385(3) .
C25 C26A 1.528(5) .
C25 C27A 1.492(6) .
C25 C28A 1.505(6) .
C25 C26B 1.521(5) .
C25 C27B 1.573(6) .
C25 C28B 1.550(6) .
C29 C30A 1.449(5) .
C29 C31A 1.458(7) .
C29 C32A 1.630(6) .
C29 C30B 1.771(8) .
C29 C31B 1.520(12) .
C29 C32B 1.387(7) .
C2A C7A 1.3900 .
C2A C3A 1.3900 .
C7A C6A 1.3900 .
C6A C5A 1.3900 .
C5A C4A 1.3900 .
C5A C8A 1.366(16) .
C4A C3A 1.3900 .
B1 C33 1.647(3) .
B1 C39 1.643(3) .
B1 C45 1.637(3) .
B1 C51A 1.762(5) .
B1 C51B 1.590(5) .
C33 C34 1.399(3) .
C33 C38 1.407(3) .
C34 C35 1.395(4) .
C35 C36 1.380(4) .
C36 C37 1.372(4) .
C37 C38 1.395(4) .
C39 C40 1.399(3) .
C39 C44 1.403(3) .
C40 C41 1.394(3) .
C41 C42 1.380(4) .
C42 C43 1.387(4) .
C43 C44 1.390(3) .
C45 C46 1.401(3) .
C45 C50 1.411(3) .
C46 C47 1.399(4) .
C47 C48 1.375(5) .
C48 C49 1.386(4) .
C49 C50 1.387(3) .
C51A C56A 1.3900 .
C51A C52A 1.3900 .
C56A C55A 1.3900 .
C55A C54A 1.3900 .
C54A C53A 1.3900 .
C53A C52A 1.3900 .
C51B C56B 1.3900 .
C51B C52B 1.3900 .
C56B C55B 1.3900 .
C55B C54B 1.3900 .
C54B C53B 1.3900 .
C53B C52B 1.3900 .
N6 C59 1.147(10) .
C59 C60 1.437(12) .
N5 C57 1.159(9) .
C57 C58 1.447(9) .
C8B C5B 1.367(16) .
C2B C7B 1.3900 .
C2B C3B 1.3900 .
C7B C6B 1.3900 .
C6B C5B 1.3900 .
C5B C4B 1.3900 .
C4B C3B 1.3900 .
